data_7109334
loop_
_publ_author_name
'Ayaka Yamaji'
'Satoru Hiroto'
'Ji-Young Shin'
'Hiroshi Shinokubo'

_publ_section_title
;
 Carbolithiation of meso-aryl-substituted 5,15-diazaporphyrin selectively
 provides 3-alkylated diazachlorins
;
_journal_name_full Chem.Commun.
_journal_page_first 5064
_journal_paper_doi 10.1039/c3cc41907j
_journal_volume 49
_journal_year 2013
_chemical_formula_sum 'C43 H35 Cl3 N4 Ni'
_chemical_formula_weight 772.81
_chemical_name_systematic
;
?
;
_space_group_IT_number 14
_symmetry_cell_setting monoclinic
_symmetry_space_group_name_Hall '-P 2ybc'
_symmetry_space_group_name_H-M 'P 1 21/c 1'
_atom_sites_solution_hydrogens geom
_atom_sites_solution_primary direct
_atom_sites_solution_secondary difmap
_audit_creation_method SHELXL-97
_cell_angle_alpha 90.00
_cell_angle_beta 94.398(3)
_cell_angle_gamma 90.00
_cell_formula_units_Z 16
_cell_length_a 34.583(5)
_cell_length_b 29.038(4)
_cell_length_c 14.934(2)
_cell_measurement_reflns_used 5179
_cell_measurement_temperature 153
_cell_measurement_theta_max 25.85
_cell_measurement_theta_min 2.55
_cell_volume 14953(4)
_computing_cell_refinement 'Bruker SMART'
_computing_data_collection 'Bruker SMART'
_computing_data_reduction 'Bruker SAINT'
_computing_molecular_graphics 'Bruker SHELXTL'
_computing_publication_material 'Bruker SHELXTL'
_computing_structure_refinement 'SHELXL-97 (Sheldrick, 1997)'
_computing_structure_solution 'SHELXS-97 (Sheldrick, 1990)'
_diffrn_ambient_temperature 153
_diffrn_measured_fraction_theta_full 0.995
_diffrn_measured_fraction_theta_max 0.995
_diffrn_measurement_device_type 'CCD area detector'
_diffrn_measurement_method 'phi and omega scans'
_diffrn_radiation_monochromator graphite
_diffrn_radiation_source 'fine-focus sealed tube'
_diffrn_radiation_type MoK\a
_diffrn_radiation_wavelength 0.71073
_diffrn_reflns_av_R_equivalents 0.0650
_diffrn_reflns_av_sigmaI/netI 0.0864
_diffrn_reflns_limit_h_max 45
_diffrn_reflns_limit_h_min -46
_diffrn_reflns_limit_k_max 29
_diffrn_reflns_limit_k_min -38
_diffrn_reflns_limit_l_max 19
_diffrn_reflns_limit_l_min -19
_diffrn_reflns_number 106511
_diffrn_reflns_theta_full 28.37
_diffrn_reflns_theta_max 28.37
_diffrn_reflns_theta_min 0.59
_exptl_absorpt_coefficient_mu 0.770
_exptl_absorpt_correction_type none
_exptl_crystal_colour black
_exptl_crystal_density_method 'not measured'
_exptl_crystal_description prism
_exptl_crystal_F_000 6400
_exptl_crystal_size_max 0.40
_exptl_crystal_size_mid 0.20
_exptl_crystal_size_min 0.15
_refine_diff_density_max 1.423
_refine_diff_density_min -0.667
_refine_diff_density_rms 0.106
_refine_ls_extinction_method none
_refine_ls_goodness_of_fit_ref 1.028
_refine_ls_hydrogen_treatment mixed
_refine_ls_matrix_type full
_refine_ls_number_parameters 1933
_refine_ls_number_reflns 37217
_refine_ls_number_restraints 0
_refine_ls_restrained_S_all 1.028
_refine_ls_R_factor_all 0.1357
_refine_ls_R_factor_gt 0.0739
_refine_ls_shift/su_max 0.002
_refine_ls_shift/su_mean 0.000
_refine_ls_structure_factor_coef Fsqd
_refine_ls_weighting_details 'calc w=1/[\s^2^(Fo^2^)+(0.0818P)^2^+12.2738P] where P=(Fo^2^+2Fc^2^)/3'
_refine_ls_weighting_scheme calc
_refine_ls_wR_factor_gt 0.1706
_refine_ls_wR_factor_ref 0.2023
_reflns_number_gt 21482
_reflns_number_total 37217
_reflns_threshold_expression >2sigma(I)
_cod_data_source_file c3cc41907j.txt
_cod_data_source_block 120911a
_cod_original_cell_volume 14952(3)
_cod_original_sg_symbol_H-M P2(1)/c
_cod_database_code 7109334

loop_
_symmetry_equiv_pos_as_xyz
'x, y, z'
'-x, y+1/2, -z+1/2'
'-x, -y, -z'
'x, -y-1/2, z-1/2'

loop_
_atom_site_label
_atom_site_type_symbol
_atom_site_fract_x
_atom_site_fract_y
_atom_site_fract_z
_atom_site_U_iso_or_equiv
_atom_site_adp_type
_atom_site_occupancy
_atom_site_symmetry_multiplicity
_atom_site_calc_flag
_atom_site_refinement_flags
C30A C 0.40894(14) 0.43423(16) 0.0525(4) 0.0603(15) Uani 1 1 d .
C1A C 0.29429(10) 0.64375(12) 0.1048(2) 0.0275(8) Uani 1 1 d .
C2A C 0.26379(10) 0.67864(11) 0.1038(2) 0.0243(7) Uani 1 1 d .
C3A C 0.27904(10) 0.71560(11) 0.0645(2) 0.0265(8) Uani 1 1 d .
H3A H 0.2664 0.7435 0.0528 0.032 Uiso 1 1 calc R
C4A C 0.31756(10) 0.70498(12) 0.0440(2) 0.0263(8) Uani 1 1 d .
C5A C 0.34234(11) 0.73520(12) 0.0034(2) 0.0294(8) Uani 1 1 d .
C6A C 0.37970(12) 0.72346(13) -0.0122(3) 0.0336(9) Uani 1 1 d .
C7A C 0.40686(13) 0.75412(15) -0.0496(3) 0.0467(11) Uani 1 1 d .
H7A H 0.4024 0.7846 -0.0666 0.056 Uiso 1 1 calc R
C8A C 0.43991(14) 0.73050(15) -0.0551(3) 0.0533(13) Uani 1 1 d .
H8A H 0.4626 0.7416 -0.0769 0.064 Uiso 1 1 calc R
C9A C 0.43381(12) 0.68526(14) -0.0215(3) 0.0398(10) Uani 1 1 d .
C10A C 0.45472(12) 0.61136(14) 0.0094(3) 0.0411(10) Uani 1 1 d .
C11A C 0.48440(13) 0.57647(16) 0.0114(3) 0.0513(12) Uani 1 1 d .
H11A H 0.5092 0.5798 -0.0077 0.062 Uiso 1 1 calc R
C12A C 0.46939(12) 0.53821(16) 0.0461(3) 0.0526(13) Uani 1 1 d .
H12A H 0.4819 0.5101 0.0561 0.063 Uiso 1 1 calc R
C13A C 0.43034(12) 0.54915(14) 0.0648(3) 0.0437(11) Uani 1 1 d .
C14A C 0.40498(12) 0.51759(14) 0.0976(3) 0.0464(11) Uani 1 1 d .
C15A C 0.36743(12) 0.52963(14) 0.1136(3) 0.0439(11) Uani 1 1 d .
C16A C 0.33953(13) 0.49835(15) 0.1470(4) 0.0586(15) Uani 1 1 d .
H16A H 0.3431 0.4671 0.1585 0.070 Uiso 1 1 calc R
C17A C 0.30751(13) 0.52284(14) 0.1582(4) 0.0592(15) Uani 1 1 d .
H17A H 0.2847 0.5120 0.1798 0.071 Uiso 1 1 calc R
C18A C 0.31513(11) 0.56934(13) 0.1302(3) 0.0405(10) Uani 1 1 d .
C19A C 0.22474(10) 0.67371(12) 0.1349(2) 0.0243(7) Uani 1 1 d .
C20A C 0.20914(11) 0.63176(13) 0.1591(3) 0.0352(9) Uani 1 1 d .
H20A H 0.2242 0.6053 0.1581 0.042 Uiso 1 1 calc R
C21A C 0.17136(11) 0.62884(13) 0.1848(3) 0.0343(9) Uani 1 1 d .
H21A H 0.1614 0.6004 0.2001 0.041 Uiso 1 1 calc R
C22A C 0.14856(12) 0.66768(13) 0.1876(3) 0.0336(9) Uani 1 1 d .
H22A H 0.1233 0.6658 0.2047 0.040 Uiso 1 1 calc R
C23A C 0.16397(13) 0.70942(14) 0.1646(3) 0.0456(11) Uani 1 1 d .
H23A H 0.1489 0.7359 0.1662 0.055 Uiso 1 1 calc R
C24A C 0.20108(12) 0.71251(13) 0.1396(3) 0.0387(10) Uani 1 1 d .
H24A H 0.2108 0.7412 0.1252 0.046 Uiso 1 1 calc R
C25A C 0.41795(13) 0.46834(16) 0.1159(4) 0.0521(13) Uani 1 1 d .
C26A C 0.43831(13) 0.45785(19) 0.1974(4) 0.0625(16) Uani 1 1 d .
C27A C 0.44923(15) 0.4111(2) 0.2134(5) 0.077(2) Uani 1 1 d .
H27A H 0.4627 0.4033 0.2675 0.092 Uiso 1 1 calc R
C28A C 0.44018(17) 0.3768(2) 0.1496(6) 0.087(2) Uani 1 1 d .
C29A C 0.42020(15) 0.38906(17) 0.0706(5) 0.076(2) Uani 1 1 d .
H29A H 0.4140 0.3665 0.0277 0.091 Uiso 1 1 calc R
C42A C 0.44786(16) 0.4936(2) 0.2670(4) 0.083(2) Uani 1 1 d .
H42A H 0.4680 0.5132 0.2480 0.124 Uiso 1 1 calc R
H42B H 0.4565 0.4789 0.3226 0.124 Uiso 1 1 calc R
H42C H 0.4252 0.5117 0.2754 0.124 Uiso 1 1 calc R
C31A C 0.4529(2) 0.3275(2) 0.1697(6) 0.137(4) Uani 1 1 d .
H31A H 0.4320 0.3069 0.1513 0.206 Uiso 1 1 calc R
H31B H 0.4594 0.3241 0.2330 0.206 Uiso 1 1 calc R
H31C H 0.4751 0.3204 0.1374 0.206 Uiso 1 1 calc R
C32A C 0.38728(16) 0.44520(16) -0.0354(4) 0.0692(16) Uani 1 1 d .
H32A H 0.3847 0.4178 -0.0714 0.104 Uiso 1 1 calc R
H32B H 0.4012 0.4681 -0.0663 0.104 Uiso 1 1 calc R
H32C H 0.3620 0.4567 -0.0250 0.104 Uiso 1 1 calc R
C33A C 0.32721(12) 0.78245(12) -0.0233(3) 0.0322(9) Uani 1 1 d .
C34A C 0.31071(12) 0.78948(13) -0.1106(3) 0.0348(9) Uani 1 1 d .
C35A C 0.29605(13) 0.83253(14) -0.1338(3) 0.0434(11) Uani 1 1 d .
H35A H 0.2849 0.8371 -0.1918 0.052 Uiso 1 1 calc R
C36A C 0.29729(14) 0.86887(14) -0.0743(4) 0.0500(13) Uani 1 1 d .
C37A C 0.31331(15) 0.86154(14) 0.0111(3) 0.0529(13) Uani 1 1 d .
H37A H 0.3142 0.8857 0.0520 0.064 Uiso 1 1 calc R
C38A C 0.32852(14) 0.81847(13) 0.0388(3) 0.0434(11) Uani 1 1 d .
C39A C 0.30937(14) 0.75165(14) -0.1789(3) 0.0456(11) Uani 1 1 d .
H39A H 0.2943 0.7614 -0.2321 0.068 Uiso 1 1 calc R
H39B H 0.2978 0.7248 -0.1548 0.068 Uiso 1 1 calc R
H39C H 0.3352 0.7445 -0.1935 0.068 Uiso 1 1 calc R
C40A C 0.28141(17) 0.91553(15) -0.1051(4) 0.0780(19) Uani 1 1 d .
H40A H 0.2552 0.9120 -0.1306 0.117 Uiso 1 1 calc R
H40B H 0.2972 0.9280 -0.1495 0.117 Uiso 1 1 calc R
H40C H 0.2818 0.9361 -0.0547 0.117 Uiso 1 1 calc R
C41A C 0.34527(18) 0.81242(16) 0.1342(3) 0.0677(17) Uani 1 1 d .
H41A H 0.3262 0.7986 0.1692 0.102 Uiso 1 1 calc R
H41B H 0.3526 0.8419 0.1591 0.102 Uiso 1 1 calc R
H41C H 0.3677 0.7929 0.1351 0.102 Uiso 1 1 calc R
C1B C 0.28992(11) 0.35777(13) 0.5886(3) 0.0303(8) Uani 1 1 d .
C2B C 0.25872(11) 0.32337(12) 0.5845(3) 0.0296(8) Uani 1 1 d .
C3B C 0.27467(11) 0.28595(13) 0.5472(3) 0.0348(9) Uani 1 1 d .
H3B H 0.2622 0.2580 0.5351 0.042 Uiso 1 1 calc R
C4B C 0.31357(12) 0.29640(13) 0.5295(3) 0.0330(9) Uani 1 1 d .
C5B C 0.33858(12) 0.26570(13) 0.4909(3) 0.0377(10) Uani 1 1 d .
C6B C 0.37596(13) 0.27756(14) 0.4758(3) 0.0423(10) Uani 1 1 d .
C7B C 0.40309(14) 0.24694(17) 0.4376(3) 0.0549(13) Uani 1 1 d .
H7B H 0.3985 0.2165 0.4206 0.066 Uiso 1 1 calc R
C8B C 0.43608(15) 0.27038(16) 0.4311(4) 0.0588(14) Uani 1 1 d .
H8B H 0.4586 0.2594 0.4081 0.071 Uiso 1 1 calc R
C9B C 0.43023(13) 0.31572(16) 0.4664(3) 0.0459(11) Uani 1 1 d .
C10B C 0.45185(12) 0.38849(16) 0.5010(3) 0.0454(11) Uani 1 1 d .
C11B C 0.48190(14) 0.42283(18) 0.5048(4) 0.0599(14) Uani 1 1 d .
H11B H 0.5065 0.4196 0.4847 0.072 Uiso 1 1 calc R
C12B C 0.46760(13) 0.46059(18) 0.5430(3) 0.0580(14) Uani 1 1 d .
H12B H 0.4806 0.4881 0.5555 0.070 Uiso 1 1 calc R
C13B C 0.42809(12) 0.44994(16) 0.5607(3) 0.0474(12) Uani 1 1 d .
C14B C 0.40313(13) 0.48121(16) 0.5954(3) 0.0497(12) Uani 1 1 d .
C15B C 0.36511(12) 0.46976(15) 0.6082(3) 0.0434(11) Uani 1 1 d .
C16B C 0.33744(13) 0.50163(15) 0.6413(3) 0.0510(13) Uani 1 1 d .
H16B H 0.3417 0.5325 0.6557 0.061 Uiso 1 1 calc R
C17B C 0.30442(12) 0.47785(14) 0.6469(3) 0.0482(12) Uani 1 1 d .
H17B H 0.2813 0.4892 0.6661 0.058 Uiso 1 1 calc R
C18B C 0.31140(11) 0.43163(13) 0.6177(3) 0.0345(9) Uani 1 1 d .
C19B C 0.21943(11) 0.32931(12) 0.6129(3) 0.0293(8) Uani 1 1 d .
C20B C 0.21029(13) 0.36247(15) 0.6747(3) 0.0496(12) Uani 1 1 d .
H20B H 0.2297 0.3813 0.7011 0.060 Uiso 1 1 calc R
C21B C 0.17208(14) 0.36779(15) 0.6976(4) 0.0565(14) Uani 1 1 d .
H21B H 0.1662 0.3907 0.7379 0.068 Uiso 1 1 calc R
C22B C 0.14312(12) 0.33939(14) 0.6608(3) 0.0419(10) Uani 1 1 d .
H22B H 0.1176 0.3434 0.6752 0.050 Uiso 1 1 calc R
C23B C 0.15220(13) 0.30578(16) 0.6038(3) 0.0478(11) Uani 1 1 d .
H23B H 0.1329 0.2860 0.5798 0.057 Uiso 1 1 calc R
C24B C 0.18998(12) 0.30029(14) 0.5804(3) 0.0401(10) Uani 1 1 d .
H24B H 0.1956 0.2765 0.5419 0.048 Uiso 1 1 calc R
C25B C 0.32389(13) 0.21841(14) 0.4671(3) 0.0446(11) Uani 1 1 d .
C26B C 0.30729(13) 0.20982(14) 0.3813(3) 0.0462(11) Uani 1 1 d .
C27B C 0.29239(14) 0.16590(15) 0.3609(4) 0.0571(13) Uani 1 1 d .
H27B H 0.2810 0.1600 0.3036 0.068 Uiso 1 1 calc R
C28B C 0.29426(16) 0.13115(15) 0.4245(4) 0.0609(15) Uani 1 1 d .
C29B C 0.31100(19) 0.13996(17) 0.5083(4) 0.0728(18) Uani 1 1 d .
H29B H 0.3124 0.1166 0.5510 0.087 Uiso 1 1 calc R
C30B C 0.32612(17) 0.18321(16) 0.5316(4) 0.0619(15) Uani 1 1 d .
C31B C 0.30486(17) 0.24641(17) 0.3102(3) 0.0668(16) Uani 1 1 d .
H31D H 0.2924 0.2732 0.3323 0.100 Uiso 1 1 calc R
H31E H 0.2901 0.2351 0.2577 0.100 Uiso 1 1 calc R
H31F H 0.3305 0.2543 0.2951 0.100 Uiso 1 1 calc R
C32B C 0.27690(19) 0.08398(17) 0.4002(5) 0.097(2) Uani 1 1 d .
H32D H 0.2825 0.0630 0.4492 0.145 Uiso 1 1 calc R
H32E H 0.2879 0.0725 0.3476 0.145 Uiso 1 1 calc R
H32F H 0.2493 0.0868 0.3885 0.145 Uiso 1 1 calc R
C33B C 0.3431(2) 0.1911(2) 0.6257(4) 0.105(3) Uani 1 1 d .
H33A H 0.3238 0.2044 0.6608 0.157 Uiso 1 1 calc R
H33B H 0.3648 0.2118 0.6249 0.157 Uiso 1 1 calc R
H33C H 0.3517 0.1623 0.6518 0.157 Uiso 1 1 calc R
C34B C 0.41716(13) 0.52942(18) 0.6189(4) 0.0611(16) Uani 1 1 d .
C35B C 0.43582(15) 0.5375(2) 0.7047(5) 0.083(2) Uani 1 1 d .
C36B C 0.44720(18) 0.5832(3) 0.7257(5) 0.101(3) Uani 1 1 d .
H36B H 0.4589 0.5896 0.7825 0.121 Uiso 1 1 calc R
C37B C 0.44143(19) 0.6186(3) 0.6643(7) 0.118(4) Uani 1 1 d .
C38B C 0.42274(16) 0.60945(19) 0.5806(5) 0.091(2) Uani 1 1 d .
H38B H 0.4182 0.6333 0.5395 0.110 Uiso 1 1 calc R
C39B C 0.41075(14) 0.56462(18) 0.5574(4) 0.0660(17) Uani 1 1 d .
C40B C 0.44210(18) 0.5011(3) 0.7718(4) 0.102(3) Uani 1 1 d .
H40D H 0.4181 0.4853 0.7786 0.153 Uiso 1 1 calc R
H40E H 0.4514 0.5143 0.8283 0.153 Uiso 1 1 calc R
H40F H 0.4609 0.4796 0.7527 0.153 Uiso 1 1 calc R
C41B C 0.4547(2) 0.6671(2) 0.6906(7) 0.176(5) Uani 1 1 d .
H41D H 0.4586 0.6692 0.7548 0.264 Uiso 1 1 calc R
H41E H 0.4353 0.6889 0.6690 0.264 Uiso 1 1 calc R
H41F H 0.4786 0.6737 0.6645 0.264 Uiso 1 1 calc R
C42B C 0.39128(16) 0.55640(17) 0.4654(4) 0.0740(18) Uani 1 1 d .
H42D H 0.4064 0.5351 0.4334 0.111 Uiso 1 1 calc R
H42E H 0.3891 0.5850 0.4332 0.111 Uiso 1 1 calc R
H42F H 0.3659 0.5438 0.4707 0.111 Uiso 1 1 calc R
C1C C 0.20980(10) 0.39413(12) 0.3973(2) 0.0247(7) Uani 1 1 d .
C2C C 0.24242(10) 0.42640(11) 0.4085(2) 0.0250(7) Uani 1 1 d .
C3C C 0.22850(10) 0.46229(11) 0.4542(2) 0.0266(8) Uani 1 1 d .
H3C H 0.2423 0.4887 0.4717 0.032 Uiso 1 1 calc R
C4C C 0.18931(10) 0.45312(12) 0.4709(2) 0.0259(8) Uani 1 1 d .
C5C C 0.16607(10) 0.48289(11) 0.5161(2) 0.0260(8) Uani 1 1 d .
C6C C 0.12793(10) 0.47284(11) 0.5294(2) 0.0266(8) Uani 1 1 d .
C7C C 0.10218(11) 0.50284(12) 0.5739(3) 0.0339(9) Uani 1 1 d .
H7C H 0.1084 0.5314 0.5991 0.041 Uiso 1 1 calc R
C8C C 0.06761(12) 0.48193(13) 0.5721(3) 0.0400(10) Uani 1 1 d .
H8C H 0.0453 0.4932 0.5953 0.048 Uiso 1 1 calc R
C9C C 0.07184(11) 0.43835(12) 0.5268(3) 0.0296(8) Uani 1 1 d .
C10C C 0.04638(10) 0.36910(12) 0.4766(2) 0.0268(8) Uani 1 1 d .
C11C C 0.01466(11) 0.33690(12) 0.4662(3) 0.0315(9) Uani 1 1 d .
H11C H -0.0103 0.3413 0.4840 0.038 Uiso 1 1 calc R
C12C C 0.02795(10) 0.29943(12) 0.4258(3) 0.0301(8) Uani 1 1 d .
H12C H 0.0140 0.2728 0.4105 0.036 Uiso 1 1 calc R
C13C C 0.06767(10) 0.30817(11) 0.4108(2) 0.0248(7) Uani 1 1 d .
C14C C 0.09191(10) 0.27694(11) 0.3725(2) 0.0250(7) Uani 1 1 d .
C15C C 0.12976(10) 0.28752(12) 0.3577(2) 0.0274(8) Uani 1 1 d .
C16C C 0.15563(11) 0.25683(13) 0.3160(3) 0.0398(10) Uani 1 1 d .
H16C H 0.1503 0.2268 0.2970 0.048 Uiso 1 1 calc R
C17C C 0.18899(12) 0.27981(13) 0.3096(3) 0.0422(11) Uani 1 1 d .
H17C H 0.2110 0.2691 0.2843 0.051 Uiso 1 1 calc R
C18C C 0.18405(11) 0.32436(12) 0.3496(3) 0.0286(8) Uani 1 1 d .
C19C C 0.28149(11) 0.42010(11) 0.3785(2) 0.0261(8) Uani 1 1 d .
C20C C 0.30625(13) 0.45723(14) 0.3786(3) 0.0521(13) Uani 1 1 d .
H20C H 0.2974 0.4861 0.3949 0.063 Uiso 1 1 calc R
C21C C 0.34385(14) 0.45261(16) 0.3552(4) 0.0601(15) Uani 1 1 d .
H21C H 0.3599 0.4783 0.3566 0.072 Uiso 1 1 calc R
C22C C 0.35787(12) 0.41129(14) 0.3302(3) 0.0395(10) Uani 1 1 d .
H22C H 0.3832 0.4084 0.3140 0.047 Uiso 1 1 calc R
C23C C 0.33375(13) 0.37432(15) 0.3296(3) 0.0530(13) Uani 1 1 d .
H23C H 0.3428 0.3456 0.3133 0.064 Uiso 1 1 calc R
C24C C 0.29606(12) 0.37867(14) 0.3528(3) 0.0500(12) Uani 1 1 d .
H24C H 0.2801 0.3528 0.3509 0.060 Uiso 1 1 calc R
C25C C 0.18283(10) 0.52811(11) 0.5508(3) 0.0273(8) Uani 1 1 d .
C26C C 0.19789(11) 0.53152(13) 0.6406(3) 0.0317(8) Uani 1 1 d .
C27C C 0.21289(12) 0.57351(13) 0.6717(3) 0.0384(10) Uani 1 1 d .
H27C H 0.2228 0.5760 0.7312 0.046 Uiso 1 1 calc R
C28C C 0.21352(13) 0.61180(14) 0.6165(3) 0.0416(10) Uani 1 1 d .
C29C C 0.19850(13) 0.60749(13) 0.5281(3) 0.0414(10) Uani 1 1 d .
H29C H 0.1986 0.6331 0.4906 0.050 Uiso 1 1 calc R
C30C C 0.18335(11) 0.56621(12) 0.4937(3) 0.0311(8) Uani 1 1 d .
C31C C 0.19748(13) 0.49070(14) 0.7030(3) 0.0436(11) Uani 1 1 d .
H31G H 0.2104 0.4987 0.7602 0.065 Uiso 1 1 calc R
H31H H 0.2107 0.4653 0.6777 0.065 Uiso 1 1 calc R
H31I H 0.1711 0.4821 0.7109 0.065 Uiso 1 1 calc R
C32C C 0.22943(15) 0.65751(15) 0.6518(4) 0.0616(15) Uani 1 1 d .
H32G H 0.2106 0.6722 0.6862 0.092 Uiso 1 1 calc R
H32H H 0.2349 0.6769 0.6023 0.092 Uiso 1 1 calc R
H32I H 0.2528 0.6523 0.6893 0.092 Uiso 1 1 calc R
C33C C 0.16797(13) 0.56310(13) 0.3963(3) 0.0409(10) Uani 1 1 d .
H33D H 0.1602 0.5931 0.3750 0.061 Uiso 1 1 calc R
H33E H 0.1460 0.5428 0.3910 0.061 Uiso 1 1 calc R
H33F H 0.1879 0.5514 0.3611 0.061 Uiso 1 1 calc R
C34C C 0.07672(10) 0.22993(11) 0.3457(3) 0.0265(8) Uani 1 1 d .
C35C C 0.05670(11) 0.22286(13) 0.2623(3) 0.0321(9) Uani 1 1 d .
C36C C 0.04390(11) 0.17883(13) 0.2386(3) 0.0369(10) Uani 1 1 d .
H36C H 0.0304 0.1742 0.1830 0.044 Uiso 1 1 calc R
C37C C 0.05079(11) 0.14149(13) 0.2958(3) 0.0401(10) Uani 1 1 d .
C38C C 0.07051(11) 0.14916(12) 0.3788(3) 0.0351(9) Uani 1 1 d .
H38C H 0.0751 0.1245 0.4179 0.042 Uiso 1 1 calc R
C39C C 0.08356(11) 0.19268(12) 0.4054(3) 0.0295(8) Uani 1 1 d .
C40C C 0.04925(13) 0.26226(15) 0.1973(3) 0.0484(11) Uani 1 1 d .
H40G H 0.0410 0.2503 0.1390 0.073 Uiso 1 1 calc R
H40H H 0.0727 0.2797 0.1936 0.073 Uiso 1 1 calc R
H40I H 0.0294 0.2818 0.2179 0.073 Uiso 1 1 calc R
C41C C 0.03712(14) 0.09360(14) 0.2695(4) 0.0591(14) Uani 1 1 d .
H41G H 0.0586 0.0726 0.2762 0.089 Uiso 1 1 calc R
H41H H 0.0266 0.0937 0.2081 0.089 Uiso 1 1 calc R
H41I H 0.0175 0.0841 0.3076 0.089 Uiso 1 1 calc R
C42C C 0.10496(13) 0.19962(13) 0.4952(3) 0.0407(10) Uani 1 1 d .
H42G H 0.1060 0.1710 0.5276 0.061 Uiso 1 1 calc R
H42H H 0.0917 0.2223 0.5284 0.061 Uiso 1 1 calc R
H42I H 0.1308 0.2100 0.4873 0.061 Uiso 1 1 calc R
C1CS C 0.06469(16) 0.39730(14) 0.2218(3) 0.0510(12) Uani 1 1 d .
C1D C 0.20821(10) 0.61450(11) 0.9286(2) 0.0211(7) Uani 1 1 d .
C2D C 0.23759(10) 0.57821(11) 0.9279(2) 0.0230(7) Uani 1 1 d .
C3D C 0.22059(10) 0.54069(11) 0.9635(2) 0.0258(8) Uani 1 1 d .
H3D H 0.2319 0.5119 0.9728 0.031 Uiso 1 1 calc R
C4D C 0.18244(10) 0.55332(11) 0.9839(2) 0.0249(7) Uani 1 1 d .
C5D C 0.15648(11) 0.52333(11) 1.0209(2) 0.0268(8) Uani 1 1 d .
C6D C 0.11977(11) 0.53684(11) 1.0385(2) 0.0286(8) Uani 1 1 d .
C7D C 0.09164(12) 0.50675(13) 1.0752(3) 0.0371(10) Uani 1 1 d .
H7D H 0.0954 0.4760 1.0914 0.044 Uiso 1 1 calc R
C8D C 0.05883(12) 0.53164(13) 1.0817(3) 0.0418(11) Uani 1 1 d .
H8D H 0.0357 0.5214 1.1028 0.050 Uiso 1 1 calc R
C9D C 0.06692(11) 0.57718(12) 1.0492(3) 0.0310(8) Uani 1 1 d .
C10D C 0.04795(10) 0.65147(11) 1.0184(2) 0.0268(8) Uani 1 1 d .
C11D C 0.01881(11) 0.68707(12) 1.0157(3) 0.0320(9) Uani 1 1 d .
H11D H -0.0063 0.6844 1.0336 0.038 Uiso 1 1 calc R
C12D C 0.03499(10) 0.72477(12) 0.9824(2) 0.0279(8) Uani 1 1 d .
H12D H 0.0231 0.7533 0.9727 0.033 Uiso 1 1 calc R
C13D C 0.07387(10) 0.71300(11) 0.9644(2) 0.0243(7) Uani 1 1 d .
C14D C 0.10017(10) 0.74370(11) 0.9325(2) 0.0243(7) Uani 1 1 d .
C15D C 0.13747(10) 0.73064(11) 0.9176(2) 0.0226(7) Uani 1 1 d .
C16D C 0.16619(11) 0.76090(12) 0.8860(3) 0.0315(9) Uani 1 1 d .
H16D H 0.1632 0.7922 0.8741 0.038 Uiso 1 1 calc R
C17D C 0.19842(11) 0.73572(12) 0.8768(3) 0.0339(9) Uani 1 1 d .
H17D H 0.2218 0.7461 0.8571 0.041 Uiso 1 1 calc R
C18D C 0.18933(10) 0.68953(11) 0.9037(2) 0.0239(7) Uani 1 1 d .
C19D C 0.27673(10) 0.58130(11) 0.8959(2) 0.0250(8) Uani 1 1 d .
C20D C 0.29706(13) 0.54094(13) 0.8829(3) 0.0454(11) Uani 1 1 d .
H20D H 0.2855 0.5128 0.8935 0.054 Uiso 1 1 calc R
C21D C 0.33397(13) 0.54181(15) 0.8547(3) 0.0538(13) Uani 1 1 d .
H21D H 0.3470 0.5143 0.8467 0.065 Uiso 1 1 calc R
C22D C 0.35183(12) 0.58294(14) 0.8381(3) 0.0387(10) Uani 1 1 d .
H22D H 0.3770 0.5835 0.8201 0.046 Uiso 1 1 calc R
C23D C 0.33196(12) 0.62305(13) 0.8486(3) 0.0403(10) Uani 1 1 d .
H23D H 0.3435 0.6511 0.8366 0.048 Uiso 1 1 calc R
C24D C 0.29484(11) 0.62228(13) 0.8769(3) 0.0362(9) Uani 1 1 d .
H24D H 0.2817 0.6499 0.8832 0.043 Uiso 1 1 calc R
C25D C 0.16922(11) 0.47423(11) 1.0385(3) 0.0280(8) Uani 1 1 d .
C26D C 0.19035(11) 0.46232(13) 1.1193(3) 0.0354(9) Uani 1 1 d .
C27D C 0.20383(12) 0.41732(13) 1.1296(3) 0.0422(10) Uani 1 1 d .
H27D H 0.2182 0.4092 1.1825 0.051 Uiso 1 1 calc R
C28D C 0.19660(13) 0.38412(13) 1.0636(3) 0.0450(11) Uani 1 1 d .
C29D C 0.17484(12) 0.39632(13) 0.9857(3) 0.0398(10) Uani 1 1 d .
H29D H 0.1695 0.3743 0.9413 0.048 Uiso 1 1 calc R
C30D C 0.16076(11) 0.44102(12) 0.9722(3) 0.0318(9) Uani 1 1 d .
C31D C 0.19730(14) 0.49660(15) 1.1941(3) 0.0485(12) Uani 1 1 d .
H31J H 0.2134 0.4829 1.2422 0.073 Uiso 1 1 calc R
H31K H 0.1729 0.5055 1.2155 0.073 Uiso 1 1 calc R
H31L H 0.2101 0.5232 1.1722 0.073 Uiso 1 1 calc R
C32D C 0.21176(15) 0.33546(14) 1.0783(4) 0.0615(15) Uani 1 1 d .
H32J H 0.1922 0.3169 1.1030 0.092 Uiso 1 1 calc R
H32K H 0.2346 0.3361 1.1192 0.092 Uiso 1 1 calc R
H32L H 0.2181 0.3227 1.0220 0.092 Uiso 1 1 calc R
C33D C 0.13623(14) 0.45307(14) 0.8883(3) 0.0450(11) Uani 1 1 d .
H33G H 0.1367 0.4281 0.8463 0.068 Uiso 1 1 calc R
H33H H 0.1463 0.4804 0.8622 0.068 Uiso 1 1 calc R
H33I H 0.1100 0.4585 0.9028 0.068 Uiso 1 1 calc R
C34D C 0.08755(10) 0.79235(11) 0.9131(3) 0.0262(8) Uani 1 1 d .
C35D C 0.09557(11) 0.82678(12) 0.9781(3) 0.0298(8) Uani 1 1 d .
C36D C 0.08456(11) 0.87175(12) 0.9578(3) 0.0329(9) Uani 1 1 d .
H36D H 0.0897 0.8945 1.0010 0.040 Uiso 1 1 calc R
C37D C 0.06639(11) 0.88400(12) 0.8761(3) 0.0343(9) Uani 1 1 d .
C38D C 0.05859(11) 0.84956(12) 0.8125(3) 0.0331(9) Uani 1 1 d .
H38D H 0.0463 0.8573 0.7569 0.040 Uiso 1 1 calc R
C39D C 0.06866(10) 0.80401(12) 0.8301(3) 0.0269(8) Uani 1 1 d .
C40D C 0.11556(13) 0.81530(13) 1.0684(3) 0.0401(10) Uani 1 1 d .
H40J H 0.1199 0.8431 1.1026 0.060 Uiso 1 1 calc R
H40K H 0.1400 0.8007 1.0603 0.060 Uiso 1 1 calc R
H40L H 0.0996 0.7948 1.0998 0.060 Uiso 1 1 calc R
C41D C 0.05512(13) 0.93384(13) 0.8569(4) 0.0529(13) Uani 1 1 d .
H41J H 0.0307 0.9402 0.8807 0.079 Uiso 1 1 calc R
H41K H 0.0529 0.9389 0.7932 0.079 Uiso 1 1 calc R
H41L H 0.0746 0.9539 0.8846 0.079 Uiso 1 1 calc R
C42D C 0.05993(12) 0.76771(13) 0.7582(3) 0.0386(10) Uani 1 1 d .
H42J H 0.0400 0.7475 0.7764 0.058 Uiso 1 1 calc R
H42K H 0.0830 0.7503 0.7500 0.058 Uiso 1 1 calc R
H42L H 0.0512 0.7824 0.7027 0.058 Uiso 1 1 calc R
C1SA C 0.43456(19) 0.6568(2) 0.2516(4) 0.0790(18) Uani 1 1 d .
C1SB C 0.43102(18) 0.34570(18) 0.7444(4) 0.0723(16) Uani 1 1 d .
C1SD C 0.07114(16) 0.59052(17) 0.7886(3) 0.0576(13) Uani 1 1 d .
Cl10 Cl 0.04121(5) 0.61703(7) 0.70155(12) 0.0979(6) Uani 1 1 d .
Cl11 Cl 0.11922(4) 0.58918(5) 0.75898(9) 0.0672(4) Uani 1 1 d .
Cl12 Cl 0.05376(5) 0.53507(5) 0.80757(11) 0.0796(4) Uani 1 1 d .
Cl1S Cl 0.44459(6) 0.71258(6) 0.21732(11) 0.0904(5) Uani 1 1 d .
Cl2S Cl 0.38606(5) 0.65259(6) 0.28137(12) 0.0906(5) Uani 1 1 d .
Cl3S Cl 0.46588(5) 0.64199(7) 0.34467(15) 0.1167(7) Uani 1 1 d .
Cl4S Cl 0.43989(5) 0.29026(5) 0.70654(10) 0.0839(5) Uani 1 1 d .
Cl5S Cl 0.46249(6) 0.35780(7) 0.83929(14) 0.1144(7) Uani 1 1 d .
Cl6S Cl 0.38241(5) 0.35071(6) 0.77436(12) 0.0880(5) Uani 1 1 d .
Cl7S Cl 0.11344(4) 0.39267(4) 0.19493(8) 0.0580(3) Uani 1 1 d .
Cl8S Cl 0.03356(4) 0.39444(5) 0.12351(9) 0.0633(4) Uani 1 1 d .
Cl9S Cl 0.05772(4) 0.44889(4) 0.27927(8) 0.0594(3) Uani 1 1 d .
N1A N 0.32695(9) 0.66042(9) 0.0695(2) 0.0272(7) Uani 1 1 d .
N2A N 0.39681(9) 0.68084(10) 0.0052(2) 0.0318(7) Uani 1 1 d .
N3A N 0.42146(9) 0.59440(11) 0.0428(2) 0.0366(8) Uani 1 1 d .
N4A N 0.35155(9) 0.57310(10) 0.1017(2) 0.0346(8) Uani 1 1 d .
N5A N 0.28837(9) 0.60152(10) 0.1348(2) 0.0347(8) Uani 1 1 d .
N6A N 0.46125(10) 0.65325(12) -0.0203(3) 0.0445(9) Uani 1 1 d .
N1C N 0.17776(8) 0.41108(9) 0.43583(19) 0.0244(6) Uani 1 1 d .
N2C N 0.10867(8) 0.43299(9) 0.50081(19) 0.0248(6) Uani 1 1 d .
N3C N 0.07871(8) 0.35165(9) 0.44170(19) 0.0243(6) Uani 1 1 d .
N4C N 0.14797(8) 0.32899(9) 0.37897(19) 0.0237(6) Uani 1 1 d .
N5C N 0.21324(9) 0.35450(10) 0.3562(2) 0.0289(7) Uani 1 1 d .
N6C N 0.04209(9) 0.40963(10) 0.5163(2) 0.0338(8) Uani 1 1 d .
N1D N 0.32309(9) 0.34071(10) 0.5556(2) 0.0315(7) Uani 1 1 d .
N2D N 0.34845(9) 0.42706(11) 0.5928(2) 0.0351(8) Uani 1 1 d .
N3D N 0.41871(9) 0.40544(12) 0.5357(2) 0.0403(8) Uani 1 1 d .
N4D N 0.39328(10) 0.31986(11) 0.4939(2) 0.0367(8) Uani 1 1 d .
N5D N 0.28402(9) 0.39995(10) 0.6180(2) 0.0329(7) Uani 1 1 d .
N6D N 0.45762(11) 0.34674(14) 0.4684(3) 0.0500(10) Uani 1 1 d .
N7D N 0.17480(8) 0.59862(9) 0.96242(18) 0.0210(6) Uani 1 1 d .
N8D N 0.10405(8) 0.58035(9) 1.0225(2) 0.0254(6) Uani 1 1 d .
N9D N 0.08144(8) 0.66744(9) 0.98638(19) 0.0224(6) Uani 1 1 d .
N10D N 0.15240(8) 0.68683(9) 0.92968(19) 0.0213(6) Uani 1 1 d .
N11D N 0.04040(9) 0.60982(10) 1.0485(2) 0.0325(7) Uani 1 1 d .
N12D N 0.21565(8) 0.65652(9) 0.9001(2) 0.0253(6) Uani 1 1 d .
Ni1A Ni 0.374030(13) 0.627224(16) 0.05467(3) 0.02997(12) Uani 1 1 d .
Ni1B Ni 0.370775(14) 0.373247(17) 0.54423(3) 0.03201(13) Uani 1 1 d .
Ni3C Ni 0.128299(13) 0.381206(14) 0.43947(3) 0.02170(11) Uani 1 1 d .
Ni4D Ni 0.128500(12) 0.633385(14) 0.97621(3) 0.02023(11) Uani 1 1 d .

loop_
_atom_site_aniso_label
_atom_site_aniso_U_11
_atom_site_aniso_U_22
_atom_site_aniso_U_33
_atom_site_aniso_U_23
_atom_site_aniso_U_13
_atom_site_aniso_U_12
C30A 0.043(3) 0.040(3) 0.102(4) 0.030(3) 0.035(3) 0.015(2)
C1A 0.025(2) 0.0254(18) 0.032(2) 0.0080(15) 0.0021(15) 0.0023(14)
C2A 0.0229(19) 0.0210(17) 0.0282(19) 0.0024(14) -0.0028(14) 0.0028(13)
C3A 0.028(2) 0.0209(17) 0.030(2) 0.0036(14) -0.0010(15) 0.0026(14)
C4A 0.027(2) 0.0237(18) 0.0276(19) 0.0066(14) -0.0026(15) 0.0012(14)
C5A 0.033(2) 0.0241(18) 0.031(2) 0.0091(15) 0.0016(16) -0.0004(15)
C6A 0.032(2) 0.029(2) 0.040(2) 0.0104(16) 0.0041(17) -0.0010(16)
C7A 0.042(3) 0.035(2) 0.066(3) 0.018(2) 0.015(2) -0.0047(19)
C8A 0.043(3) 0.041(3) 0.078(4) 0.023(2) 0.021(2) -0.003(2)
C9A 0.029(2) 0.036(2) 0.056(3) 0.0149(19) 0.0091(19) -0.0007(17)
C10A 0.029(2) 0.038(2) 0.057(3) 0.019(2) 0.0101(19) 0.0044(17)
C11A 0.025(2) 0.056(3) 0.075(3) 0.017(2) 0.019(2) 0.009(2)
C12A 0.029(2) 0.049(3) 0.082(4) 0.023(2) 0.019(2) 0.015(2)
C13A 0.025(2) 0.042(2) 0.065(3) 0.023(2) 0.010(2) 0.0119(17)
C14A 0.028(2) 0.041(2) 0.072(3) 0.024(2) 0.017(2) 0.0139(18)
C15A 0.028(2) 0.034(2) 0.071(3) 0.023(2) 0.013(2) 0.0094(17)
C16A 0.036(3) 0.038(2) 0.105(4) 0.033(3) 0.030(3) 0.0144(19)
C17A 0.034(3) 0.036(2) 0.111(4) 0.035(3) 0.030(3) 0.0118(19)
C18A 0.026(2) 0.026(2) 0.070(3) 0.0210(19) 0.010(2) 0.0048(16)
C19A 0.0243(19) 0.0260(18) 0.0217(18) 0.0011(14) -0.0037(14) 0.0034(14)
C20A 0.029(2) 0.026(2) 0.051(3) 0.0049(17) 0.0068(18) 0.0036(15)
C21A 0.031(2) 0.031(2) 0.041(2) 0.0032(17) 0.0063(17) 0.0023(16)
C22A 0.028(2) 0.041(2) 0.032(2) 0.0053(17) 0.0064(16) 0.0073(17)
C23A 0.046(3) 0.036(2) 0.057(3) 0.011(2) 0.020(2) 0.0185(19)
C24A 0.041(3) 0.0233(19) 0.054(3) 0.0090(17) 0.013(2) 0.0080(16)
C25A 0.033(3) 0.048(3) 0.080(4) 0.034(3) 0.027(2) 0.018(2)
C26A 0.028(3) 0.076(4) 0.086(4) 0.041(3) 0.026(3) 0.019(2)
C27A 0.036(3) 0.088(4) 0.111(5) 0.071(4) 0.032(3) 0.027(3)
C28A 0.048(4) 0.061(4) 0.158(7) 0.058(4) 0.056(4) 0.029(3)
C29A 0.052(3) 0.041(3) 0.141(6) 0.041(3) 0.046(4) 0.021(2)
C42A 0.045(4) 0.119(6) 0.085(5) 0.048(4) 0.009(3) 0.021(3)
C31A 0.093(5) 0.074(5) 0.253(10) 0.101(6) 0.065(6) 0.053(4)
C32A 0.070(4) 0.042(3) 0.099(5) 0.020(3) 0.028(3) 0.009(3)
C33A 0.038(2) 0.0206(18) 0.040(2) 0.0073(15) 0.0133(18) 0.0025(15)
C34A 0.037(2) 0.027(2) 0.040(2) 0.0051(17) 0.0077(18) 0.0062(16)
C35A 0.041(3) 0.037(2) 0.053(3) 0.014(2) 0.010(2) 0.0117(19)
C36A 0.055(3) 0.024(2) 0.075(4) 0.019(2) 0.033(3) 0.0106(19)
C37A 0.076(4) 0.023(2) 0.064(3) -0.001(2) 0.036(3) -0.008(2)
C38A 0.063(3) 0.029(2) 0.040(2) 0.0029(18) 0.018(2) -0.0118(19)
C39A 0.058(3) 0.042(2) 0.037(2) 0.0021(19) -0.001(2) 0.013(2)
C40A 0.080(4) 0.029(3) 0.130(5) 0.031(3) 0.040(4) 0.023(2)
C41A 0.116(5) 0.041(3) 0.046(3) 0.000(2) 0.006(3) -0.026(3)
C1B 0.025(2) 0.031(2) 0.035(2) -0.0108(16) 0.0004(16) 0.0009(15)
C2B 0.027(2) 0.0224(18) 0.039(2) -0.0041(15) -0.0017(16) -0.0012(14)
C3B 0.033(2) 0.0256(19) 0.045(2) -0.0088(17) -0.0029(18) -0.0009(16)
C4B 0.033(2) 0.030(2) 0.035(2) -0.0091(16) -0.0043(17) 0.0016(16)
C5B 0.037(2) 0.034(2) 0.043(2) -0.0128(18) 0.0050(19) 0.0030(17)
C6B 0.044(3) 0.037(2) 0.046(3) -0.0139(19) 0.006(2) 0.0083(19)
C7B 0.049(3) 0.047(3) 0.071(3) -0.019(2) 0.017(3) 0.011(2)
C8B 0.050(3) 0.055(3) 0.074(4) -0.018(3) 0.024(3) 0.017(2)
C9B 0.032(3) 0.054(3) 0.053(3) -0.018(2) 0.009(2) 0.006(2)
C10B 0.027(2) 0.056(3) 0.054(3) -0.021(2) 0.007(2) 0.0008(19)
C11B 0.029(3) 0.078(4) 0.074(4) -0.031(3) 0.016(2) -0.011(2)
C12B 0.028(3) 0.070(3) 0.078(4) -0.032(3) 0.018(2) -0.017(2)
C13B 0.026(2) 0.060(3) 0.057(3) -0.025(2) 0.010(2) -0.013(2)
C14B 0.032(3) 0.056(3) 0.063(3) -0.028(2) 0.015(2) -0.019(2)
C15B 0.029(2) 0.046(3) 0.057(3) -0.025(2) 0.015(2) -0.0122(18)
C16B 0.035(3) 0.041(2) 0.079(4) -0.030(2) 0.022(2) -0.0147(19)
C17B 0.031(2) 0.035(2) 0.081(3) -0.028(2) 0.021(2) -0.0085(18)
C18B 0.024(2) 0.029(2) 0.052(3) -0.0170(17) 0.0073(17) -0.0051(15)
C19B 0.026(2) 0.0246(18) 0.036(2) 0.0008(15) -0.0014(16) -0.0014(14)
C20B 0.034(3) 0.039(2) 0.077(3) -0.017(2) 0.013(2) -0.0100(19)
C21B 0.042(3) 0.035(2) 0.096(4) -0.012(2) 0.027(3) -0.002(2)
C22B 0.027(2) 0.043(2) 0.056(3) 0.018(2) 0.0079(19) -0.0024(18)
C23B 0.037(3) 0.054(3) 0.052(3) -0.006(2) 0.001(2) -0.019(2)
C24B 0.036(2) 0.036(2) 0.048(3) -0.0122(19) 0.0034(19) -0.0113(18)
C25B 0.052(3) 0.027(2) 0.058(3) -0.0120(19) 0.020(2) 0.0048(18)
C26B 0.048(3) 0.032(2) 0.059(3) -0.011(2) 0.010(2) -0.0078(19)
C27B 0.053(3) 0.039(3) 0.080(4) -0.020(2) 0.009(3) -0.007(2)
C28B 0.067(4) 0.028(2) 0.093(4) -0.005(3) 0.037(3) -0.001(2)
C29B 0.109(5) 0.036(3) 0.079(4) 0.006(3) 0.045(4) 0.024(3)
C30B 0.091(4) 0.035(3) 0.064(3) -0.004(2) 0.025(3) 0.022(3)
C31B 0.090(4) 0.056(3) 0.052(3) -0.011(2) -0.008(3) -0.020(3)
C32B 0.103(5) 0.033(3) 0.160(7) -0.016(3) 0.046(5) -0.016(3)
C33B 0.187(8) 0.064(4) 0.061(4) -0.003(3) 0.002(4) 0.059(4)
C34B 0.029(3) 0.065(3) 0.093(4) -0.044(3) 0.032(3) -0.022(2)
C35B 0.032(3) 0.124(6) 0.095(5) -0.073(4) 0.027(3) -0.034(3)
C36B 0.047(4) 0.133(6) 0.128(6) -0.102(5) 0.045(4) -0.046(4)
C37B 0.046(4) 0.103(6) 0.215(10) -0.111(6) 0.066(5) -0.046(4)
C38B 0.050(4) 0.053(3) 0.179(7) -0.059(4) 0.059(4) -0.024(3)
C39B 0.039(3) 0.052(3) 0.113(5) -0.044(3) 0.042(3) -0.020(2)
C40B 0.055(4) 0.180(8) 0.072(5) -0.056(5) 0.011(3) -0.036(4)
C41B 0.088(6) 0.107(6) 0.341(14) -0.156(8) 0.065(7) -0.055(5)
C42B 0.067(4) 0.046(3) 0.113(5) -0.024(3) 0.033(4) -0.011(3)
C1C 0.0219(19) 0.0233(17) 0.0289(19) -0.0015(14) 0.0031(14) -0.0027(14)
C2C 0.0227(19) 0.0214(17) 0.031(2) -0.0014(14) 0.0004(15) -0.0033(13)
C3C 0.0234(19) 0.0180(16) 0.038(2) -0.0041(14) 0.0017(15) -0.0073(13)
C4C 0.0237(19) 0.0247(18) 0.0289(19) -0.0047(14) -0.0001(15) -0.0026(14)
C5C 0.027(2) 0.0218(17) 0.0289(19) -0.0048(14) 0.0018(15) -0.0027(14)
C6C 0.027(2) 0.0230(18) 0.030(2) -0.0069(14) 0.0010(15) -0.0025(14)
C7C 0.030(2) 0.0257(19) 0.047(2) -0.0146(17) 0.0092(18) -0.0025(15)
C8C 0.034(2) 0.033(2) 0.055(3) -0.0140(19) 0.014(2) -0.0007(17)
C9C 0.028(2) 0.0237(18) 0.038(2) -0.0033(15) 0.0079(16) -0.0017(15)
C10C 0.0222(19) 0.0237(18) 0.035(2) -0.0015(15) 0.0037(15) -0.0014(14)
C11C 0.019(2) 0.030(2) 0.046(2) -0.0024(17) 0.0100(16) -0.0050(15)
C12C 0.022(2) 0.0259(19) 0.043(2) 0.0010(16) 0.0042(16) -0.0075(14)
C13C 0.0236(19) 0.0210(17) 0.0297(19) 0.0028(14) 0.0019(15) -0.0047(13)
C14C 0.0224(19) 0.0213(17) 0.032(2) -0.0009(14) 0.0024(15) -0.0048(13)
C15C 0.023(2) 0.0227(18) 0.037(2) -0.0048(15) 0.0023(15) -0.0053(14)
C16C 0.031(2) 0.027(2) 0.063(3) -0.0185(19) 0.014(2) -0.0062(16)
C17C 0.033(2) 0.029(2) 0.066(3) -0.0236(19) 0.018(2) -0.0066(17)
C18C 0.025(2) 0.0221(18) 0.040(2) -0.0092(15) 0.0086(16) -0.0044(14)
C19C 0.027(2) 0.0216(17) 0.030(2) -0.0039(14) 0.0052(15) -0.0039(14)
C20C 0.046(3) 0.030(2) 0.084(4) -0.024(2) 0.029(2) -0.0159(19)
C21C 0.046(3) 0.048(3) 0.091(4) -0.025(3) 0.031(3) -0.025(2)
C22C 0.033(2) 0.041(2) 0.046(3) -0.0024(19) 0.0147(19) -0.0050(18)
C23C 0.034(3) 0.040(3) 0.088(4) -0.024(2) 0.023(2) -0.0057(19)
C24C 0.028(2) 0.034(2) 0.090(4) -0.025(2) 0.018(2) -0.0102(17)
C25C 0.024(2) 0.0199(17) 0.038(2) -0.0090(15) 0.0059(16) -0.0014(13)
C26C 0.029(2) 0.031(2) 0.035(2) -0.0104(16) 0.0052(16) -0.0045(15)
C27C 0.038(2) 0.037(2) 0.040(2) -0.0152(18) 0.0055(18) -0.0074(18)
C28C 0.040(3) 0.031(2) 0.055(3) -0.0201(19) 0.008(2) -0.0067(17)
C29C 0.046(3) 0.0213(19) 0.058(3) -0.0066(18) 0.016(2) 0.0008(17)
C30C 0.028(2) 0.0217(18) 0.044(2) -0.0078(16) 0.0056(17) 0.0022(14)
C31C 0.050(3) 0.045(3) 0.036(2) -0.0007(19) 0.002(2) -0.007(2)
C32C 0.073(4) 0.035(3) 0.077(4) -0.024(2) 0.010(3) -0.018(2)
C33C 0.046(3) 0.031(2) 0.046(3) 0.0006(18) 0.002(2) 0.0020(18)
C34C 0.0179(18) 0.0220(17) 0.040(2) -0.0060(15) 0.0028(15) -0.0054(13)
C35C 0.023(2) 0.030(2) 0.044(2) -0.0040(17) 0.0045(17) -0.0063(15)
C36C 0.022(2) 0.037(2) 0.052(3) -0.0191(19) 0.0002(18) -0.0050(16)
C37C 0.023(2) 0.026(2) 0.072(3) -0.021(2) 0.007(2) -0.0075(15)
C38C 0.026(2) 0.0208(18) 0.060(3) -0.0095(17) 0.0145(19) -0.0017(15)
C39C 0.026(2) 0.0211(18) 0.042(2) -0.0040(15) 0.0079(16) -0.0045(14)
C40C 0.047(3) 0.048(3) 0.048(3) 0.001(2) -0.006(2) -0.011(2)
C41C 0.043(3) 0.031(2) 0.102(4) -0.026(2) -0.004(3) -0.0035(19)
C42C 0.050(3) 0.029(2) 0.043(2) -0.0016(18) 0.001(2) -0.0027(18)
C1CS 0.083(4) 0.033(2) 0.038(3) 0.0023(19) 0.012(2) -0.006(2)
C1D 0.0216(18) 0.0175(16) 0.0244(18) -0.0014(13) 0.0021(14) 0.0029(13)
C2D 0.0233(19) 0.0193(16) 0.0265(18) -0.0012(13) 0.0022(14) 0.0063(13)
C3D 0.025(2) 0.0208(17) 0.032(2) 0.0026(14) 0.0029(15) 0.0042(14)
C4D 0.027(2) 0.0189(16) 0.0283(19) 0.0031(14) 0.0016(15) 0.0027(13)
C5D 0.032(2) 0.0176(16) 0.031(2) 0.0029(14) 0.0056(16) 0.0028(14)
C6D 0.036(2) 0.0189(17) 0.032(2) 0.0060(14) 0.0071(16) 0.0015(15)
C7D 0.034(2) 0.0231(19) 0.056(3) 0.0152(17) 0.0186(19) 0.0033(16)
C8D 0.035(2) 0.028(2) 0.065(3) 0.0154(19) 0.021(2) 0.0034(17)
C9D 0.027(2) 0.0234(18) 0.044(2) 0.0066(16) 0.0116(17) 0.0011(15)
C10D 0.0198(19) 0.0224(18) 0.039(2) 0.0030(15) 0.0064(15) 0.0013(13)
C11D 0.0183(19) 0.029(2) 0.049(2) 0.0010(17) 0.0098(17) 0.0027(14)
C12D 0.023(2) 0.0228(18) 0.038(2) 0.0019(15) 0.0074(16) 0.0085(14)
C13D 0.0208(19) 0.0228(17) 0.0295(19) -0.0007(14) 0.0030(14) 0.0030(13)
C14D 0.0224(19) 0.0187(16) 0.032(2) 0.0010(14) 0.0028(15) 0.0056(13)
C15D 0.0236(19) 0.0196(16) 0.0246(18) 0.0033(13) 0.0024(14) 0.0037(13)
C16D 0.029(2) 0.0193(17) 0.047(2) 0.0095(16) 0.0107(17) 0.0040(14)
C17D 0.026(2) 0.0197(18) 0.057(3) 0.0099(17) 0.0130(18) 0.0034(14)
C18D 0.0212(19) 0.0181(16) 0.033(2) 0.0052(14) 0.0040(15) 0.0029(13)
C19D 0.026(2) 0.0217(17) 0.0276(19) -0.0010(14) 0.0014(15) 0.0046(14)
C20D 0.042(3) 0.025(2) 0.072(3) 0.008(2) 0.023(2) 0.0091(17)
C21D 0.040(3) 0.036(2) 0.088(4) 0.010(2) 0.024(2) 0.020(2)
C22D 0.031(2) 0.042(2) 0.045(2) 0.0009(19) 0.0127(18) 0.0068(18)
C23D 0.032(2) 0.030(2) 0.061(3) 0.0039(19) 0.015(2) 0.0001(16)
C24D 0.029(2) 0.0261(19) 0.055(3) 0.0028(17) 0.0135(18) 0.0056(15)
C25D 0.027(2) 0.0193(17) 0.039(2) 0.0069(15) 0.0109(16) 0.0025(14)
C26D 0.033(2) 0.0256(19) 0.048(3) 0.0103(17) 0.0050(18) 0.0045(16)
C27D 0.037(3) 0.030(2) 0.060(3) 0.017(2) 0.004(2) 0.0086(17)
C28D 0.040(3) 0.021(2) 0.076(3) 0.011(2) 0.018(2) 0.0079(17)
C29D 0.042(3) 0.0235(19) 0.056(3) -0.0015(18) 0.017(2) -0.0039(17)
C30D 0.032(2) 0.0256(19) 0.039(2) 0.0048(16) 0.0120(17) -0.0002(15)
C31D 0.055(3) 0.042(3) 0.047(3) 0.009(2) -0.008(2) 0.006(2)
C32D 0.058(3) 0.025(2) 0.102(4) 0.013(2) 0.011(3) 0.014(2)
C33D 0.064(3) 0.033(2) 0.039(2) 0.0030(18) 0.008(2) -0.008(2)
C34D 0.0189(19) 0.0182(17) 0.042(2) 0.0023(15) 0.0060(15) 0.0052(13)
C35D 0.026(2) 0.0260(19) 0.038(2) 0.0023(16) 0.0041(16) 0.0018(15)
C36D 0.024(2) 0.0247(19) 0.050(2) -0.0023(17) 0.0015(17) 0.0036(14)
C37D 0.020(2) 0.0212(18) 0.061(3) 0.0063(17) 0.0000(18) 0.0012(14)
C38D 0.024(2) 0.028(2) 0.047(2) 0.0112(17) -0.0009(17) 0.0032(15)
C39D 0.0171(18) 0.0233(18) 0.041(2) 0.0036(15) 0.0054(15) 0.0009(13)
C40D 0.046(3) 0.033(2) 0.041(2) 0.0006(18) 0.000(2) 0.0038(18)
C41D 0.045(3) 0.027(2) 0.084(4) 0.007(2) -0.015(3) 0.0039(19)
C42D 0.043(3) 0.033(2) 0.039(2) -0.0009(17) 0.0015(19) 0.0019(18)
C1SA 0.079(5) 0.074(4) 0.085(4) -0.018(3) 0.009(3) 0.006(3)
C1SB 0.083(5) 0.050(3) 0.084(4) 0.011(3) 0.007(3) -0.003(3)
C1SD 0.073(4) 0.057(3) 0.042(3) 0.006(2) -0.003(2) 0.016(3)
Cl10 0.0680(11) 0.1303(15) 0.0961(12) 0.0650(11) 0.0106(9) 0.0249(10)
Cl11 0.0661(9) 0.0777(9) 0.0549(8) -0.0133(7) -0.0141(7) 0.0064(7)
Cl12 0.0915(12) 0.0565(8) 0.0912(11) 0.0130(7) 0.0098(9) 0.0132(8)
Cl1S 0.1166(15) 0.0842(11) 0.0697(10) 0.0009(8) 0.0021(10) 0.0075(10)
Cl2S 0.0762(11) 0.0960(12) 0.0982(12) -0.0414(10) -0.0020(9) -0.0053(9)
Cl3S 0.0712(12) 0.1328(17) 0.1487(19) 0.0631(14) 0.0244(12) 0.0293(11)
Cl4S 0.1175(15) 0.0643(9) 0.0686(10) -0.0056(7) -0.0016(9) -0.0054(9)
Cl5S 0.0809(13) 0.1303(16) 0.1349(17) -0.0691(14) 0.0257(11) -0.0350(11)
Cl6S 0.0852(12) 0.0785(11) 0.0991(12) 0.0285(9) -0.0009(9) 0.0108(9)
Cl7S 0.0668(9) 0.0521(7) 0.0543(7) 0.0097(6) -0.0012(6) 0.0121(6)
Cl8S 0.0616(9) 0.0736(9) 0.0546(8) -0.0144(6) 0.0038(6) -0.0144(7)
Cl9S 0.0874(10) 0.0433(7) 0.0480(7) -0.0051(5) 0.0074(6) -0.0015(6)
N1A 0.0236(17) 0.0226(15) 0.0350(18) 0.0097(12) -0.0012(13) 0.0004(12)
N2A 0.0237(18) 0.0315(17) 0.0405(19) 0.0084(14) 0.0038(14) -0.0007(13)
N3A 0.0229(18) 0.0378(19) 0.050(2) 0.0151(15) 0.0078(15) 0.0047(14)
N4A 0.0240(18) 0.0258(16) 0.055(2) 0.0138(15) 0.0089(15) 0.0059(13)
N5A 0.0236(18) 0.0251(16) 0.056(2) 0.0155(15) 0.0095(15) 0.0044(13)
N6A 0.028(2) 0.045(2) 0.062(2) 0.0163(18) 0.0127(17) 0.0005(15)
N1C 0.0214(16) 0.0199(14) 0.0320(17) -0.0024(12) 0.0037(12) -0.0029(11)
N2C 0.0240(17) 0.0209(15) 0.0300(16) -0.0029(12) 0.0054(12) -0.0024(11)
N3C 0.0220(16) 0.0194(14) 0.0317(17) -0.0010(12) 0.0026(12) -0.0002(11)
N4C 0.0221(16) 0.0192(14) 0.0301(16) -0.0009(12) 0.0043(12) -0.0044(11)
N5C 0.0252(17) 0.0224(15) 0.0400(19) -0.0061(13) 0.0086(13) -0.0061(12)
N6C 0.0275(18) 0.0262(16) 0.049(2) -0.0050(14) 0.0110(15) -0.0050(13)
N1D 0.0246(18) 0.0308(17) 0.0386(19) -0.0098(14) -0.0004(14) 0.0032(13)
N2D 0.0246(18) 0.0347(18) 0.047(2) -0.0168(15) 0.0057(15) -0.0049(13)
N3D 0.0246(19) 0.049(2) 0.049(2) -0.0201(17) 0.0086(15) -0.0047(15)
N4D 0.0302(19) 0.0385(19) 0.042(2) -0.0111(15) 0.0047(15) 0.0059(14)
N5D 0.0251(18) 0.0287(17) 0.045(2) -0.0131(14) 0.0033(14) -0.0028(13)
N6D 0.029(2) 0.064(3) 0.058(3) -0.018(2) 0.0095(17) 0.0052(18)
N7D 0.0221(16) 0.0165(14) 0.0244(15) 0.0031(11) 0.0008(12) 0.0030(11)
N8D 0.0242(17) 0.0170(14) 0.0355(17) 0.0027(12) 0.0058(13) 0.0020(11)
N9D 0.0201(16) 0.0183(14) 0.0291(16) 0.0024(11) 0.0031(12) 0.0015(11)
N10D 0.0200(15) 0.0158(13) 0.0284(16) 0.0003(11) 0.0039(12) 0.0039(11)
N11D 0.0255(18) 0.0254(16) 0.048(2) 0.0034(14) 0.0113(14) 0.0018(13)
N12D 0.0213(16) 0.0207(14) 0.0345(17) 0.0037(12) 0.0055(13) 0.0021(11)
Ni1A 0.0192(3) 0.0278(2) 0.0432(3) 0.0140(2) 0.0043(2) 0.00270(18)
Ni1B 0.0201(3) 0.0370(3) 0.0389(3) -0.0160(2) 0.0021(2) 0.0002(2)
Ni3C 0.0198(2) 0.0171(2) 0.0284(2) -0.00190(17) 0.00359(18) -0.00248(16)
Ni4D 0.0183(2) 0.0160(2) 0.0267(2) 0.00334(17) 0.00367(17) 0.00217(16)

loop_
_atom_type_symbol
_atom_type_description
_atom_type_scat_dispersion_real
_atom_type_scat_dispersion_imag
_atom_type_scat_source
C C 0.0033 0.0016 'International Tables Vol C Tables 4.2.6.8 and 6.1.1.4'
H H 0.0000 0.0000 'International Tables Vol C Tables 4.2.6.8 and 6.1.1.4'
N N 0.0061 0.0033 'International Tables Vol C Tables 4.2.6.8 and 6.1.1.4'
Cl Cl 0.1484 0.1585 'International Tables Vol C Tables 4.2.6.8 and 6.1.1.4'
Ni Ni 0.3393 1.1124 'International Tables Vol C Tables 4.2.6.8 and 6.1.1.4'

loop_
_geom_angle_atom_site_label_1
_geom_angle_atom_site_label_2
_geom_angle_atom_site_label_3
_geom_angle
C29A C30A C25A 119.7(6)
C29A C30A C32A 119.1(6)
C25A C30A C32A 121.2(4)
N5A C1A N1A 127.5(3)
N5A C1A C2A 120.9(3)
N1A C1A C2A 111.5(3)
C3A C2A C1A 104.5(3)
C3A C2A C19A 127.9(3)
C1A C2A C19A 127.6(3)
C2A C3A C4A 109.0(3)
N1A C4A C5A 124.7(3)
N1A C4A C3A 110.3(3)
C5A C4A C3A 124.9(3)
C6A C5A C4A 122.3(3)
C6A C5A C33A 119.5(3)
C4A C5A C33A 118.3(3)
C5A C6A N2A 125.6(3)
C5A C6A C7A 124.3(4)
N2A C6A C7A 110.1(4)
C8A C7A C6A 107.0(4)
C7A C8A C9A 107.4(4)
N6A C9A N2A 127.7(4)
N6A C9A C8A 121.6(4)
N2A C9A C8A 110.7(4)
N6A C10A N3A 128.3(4)
N6A C10A C11A 121.0(4)
N3A C10A C11A 110.7(3)
C12A C11A C10A 107.0(4)
C11A C12A C13A 106.8(4)
N3A C13A C14A 125.3(4)
N3A C13A C12A 111.1(4)
C14A C13A C12A 123.6(4)
C15A C14A C13A 121.5(4)
C15A C14A C25A 118.4(4)
C13A C14A C25A 120.1(4)
N4A C15A C14A 125.3(4)
N4A C15A C16A 110.5(3)
C14A C15A C16A 124.3(4)
C17A C16A C15A 106.9(4)
C16A C17A C18A 106.9(4)
N5A C18A N4A 128.8(3)
N5A C18A C17A 120.2(4)
N4A C18A C17A 111.0(3)
C20A C19A C24A 116.9(4)
C20A C19A C2A 123.5(3)
C24A C19A C2A 119.6(3)
C19A C20A C21A 121.1(3)
C22A C21A C20A 120.7(4)
C23A C22A C21A 118.6(4)
C24A C23A C22A 121.0(4)
C23A C24A C19A 121.8(4)
C30A C25A C26A 120.8(5)
C30A C25A C14A 120.1(4)
C26A C25A C14A 119.1(5)
C25A C26A C27A 117.7(6)
C25A C26A C42A 121.9(5)
C27A C26A C42A 120.4(5)
C28A C27A C26A 121.5(6)
C29A C28A C27A 118.4(5)
C29A C28A C31A 122.2(8)
C27A C28A C31A 119.4(7)
C28A C29A C30A 121.9(7)
C38A C33A C34A 120.0(3)
C38A C33A C5A 120.8(4)
C34A C33A C5A 119.2(3)
C35A C34A C33A 118.8(4)
C35A C34A C39A 120.0(4)
C33A C34A C39A 121.2(3)
C36A C35A C34A 122.5(4)
C37A C36A C35A 118.2(4)
C37A C36A C40A 122.1(5)
C35A C36A C40A 119.7(5)
C36A C37A C38A 121.9(4)
C33A C38A C37A 118.6(4)
C33A C38A C41A 122.1(4)
C37A C38A C41A 119.3(4)
N5D C1B N1D 127.4(3)
N5D C1B C2B 120.9(3)
N1D C1B C2B 111.7(3)
C3B C2B C19B 128.9(3)
C3B C2B C1B 104.0(3)
C19B C2B C1B 127.1(3)
C2B C3B C4B 109.0(3)
N1D C4B C5B 124.8(4)
N1D C4B C3B 110.8(3)
C5B C4B C3B 124.4(4)
C6B C5B C4B 121.9(4)
C6B C5B C25B 119.8(4)
C4B C5B C25B 118.3(4)
C5B C6B N4D 126.1(4)
C5B C6B C7B 124.1(4)
N4D C6B C7B 109.9(4)
C8B C7B C6B 107.4(4)
C7B C8B C9B 107.1(4)
N6D C9B N4D 128.4(4)
N6D C9B C8B 121.2(4)
N4D C9B C8B 110.4(4)
N6D C10B N3D 127.9(4)
N6D C10B C11B 121.3(4)
N3D C10B C11B 110.8(4)
C12B C11B C10B 107.0(4)
C11B C12B C13B 106.6(4)
N3D C13B C14B 125.3(4)
N3D C13B C12B 110.9(4)
C14B C13B C12B 123.7(4)
C13B C14B C15B 121.5(4)
C13B C14B C34B 119.7(4)
C15B C14B C34B 118.8(4)
N2D C15B C14B 125.6(4)
N2D C15B C16B 110.7(3)
C14B C15B C16B 123.7(4)
C17B C16B C15B 106.3(4)
C16B C17B C18B 107.3(4)
N5D C18B N2D 128.3(3)
N5D C18B C17B 120.8(4)
N2D C18B C17B 110.8(3)
C24B C19B C20B 117.2(4)
C24B C19B C2B 120.1(3)
C20B C19B C2B 122.6(3)
C19B C20B C21B 120.5(4)
C22B C21B C20B 120.5(4)
C23B C22B C21B 119.2(4)
C22B C23B C24B 120.8(4)
C19B C24B C23B 121.7(4)
C26B C25B C30B 120.1(4)
C26B C25B C5B 119.6(4)
C30B C25B C5B 120.3(4)
C25B C26B C27B 119.0(4)
C25B C26B C31B 121.6(4)
C27B C26B C31B 119.5(4)
C28B C27B C26B 121.2(5)
C29B C28B C27B 119.2(5)
C29B C28B C32B 121.2(5)
C27B C28B C32B 119.6(6)
C28B C29B C30B 121.5(5)
C29B C30B C25B 119.0(5)
C29B C30B C33B 119.0(5)
C25B C30B C33B 122.0(5)
C39B C34B C35B 121.4(5)
C39B C34B C14B 119.9(5)
C35B C34B C14B 118.7(6)
C34B C35B C36B 117.3(7)
C34B C35B C40B 122.4(6)
C36B C35B C40B 120.2(6)
C37B C36B C35B 121.9(7)
C36B C37B C38B 119.3(6)
C36B C37B C41B 119.4(9)
C38B C37B C41B 121.3(10)
C37B C38B C39B 120.6(8)
C34B C39B C38B 119.6(6)
C34B C39B C42B 121.9(4)
C38B C39B C42B 118.5(6)
N5C C1C N1C 127.8(3)
N5C C1C C2C 121.1(3)
N1C C1C C2C 111.1(3)
C3C C2C C1C 104.4(3)
C3C C2C C19C 128.4(3)
C1C C2C C19C 127.2(3)
C2C C3C C4C 109.0(3)
N1C C4C C5C 125.1(3)
N1C C4C C3C 110.6(3)
C5C C4C C3C 124.3(3)
C6C C5C C4C 122.2(3)
C6C C5C C25C 118.7(3)
C4C C5C C25C 119.1(3)
C5C C6C N2C 125.0(3)
C5C C6C C7C 124.7(3)
N2C C6C C7C 110.3(3)
C8C C7C C6C 107.3(3)
C7C C8C C9C 106.5(3)
N6C C9C N2C 128.8(3)
N6C C9C C8C 120.0(4)
N2C C9C C8C 111.2(3)
N6C C10C N3C 128.3(3)
N6C C10C C11C 120.8(3)
N3C C10C C11C 110.9(3)
C12C C11C C10C 106.9(3)
C11C C12C C13C 107.0(3)
N3C C13C C14C 124.9(3)
N3C C13C C12C 110.6(3)
C14C C13C C12C 124.5(3)
C15C C14C C13C 122.1(3)
C15C C14C C34C 118.4(3)
C13C C14C C34C 119.5(3)
C14C C15C N4C 125.3(3)
C14C C15C C16C 124.1(3)
N4C C15C C16C 110.6(3)
C17C C16C C15C 106.8(3)
C16C C17C C18C 106.7(3)
N5C C18C N4C 128.2(3)
N5C C18C C17C 120.5(3)
N4C C18C C17C 111.3(3)
C24C C19C C20C 116.5(4)
C24C C19C C2C 124.2(3)
C20C C19C C2C 119.3(3)
C19C C20C C21C 121.5(4)
C22C C21C C20C 121.3(4)
C21C C22C C23C 117.9(4)
C22C C23C C24C 121.1(4)
C19C C24C C23C 121.7(4)
C30C C25C C26C 120.4(3)
C30C C25C C5C 120.1(3)
C26C C25C C5C 119.5(3)
C27C C26C C25C 118.8(4)
C27C C26C C31C 120.2(4)
C25C C26C C31C 121.0(3)
C28C C27C C26C 121.8(4)
C27C C28C C29C 118.2(4)
C27C C28C C32C 121.1(4)
C29C C28C C32C 120.7(4)
C28C C29C C30C 122.2(4)
C29C C30C C25C 118.6(4)
C29C C30C C33C 120.1(4)
C25C C30C C33C 121.3(3)
C35C C34C C39C 120.0(3)
C35C C34C C14C 120.7(3)
C39C C34C C14C 119.3(3)
C36C C35C C34C 119.4(4)
C36C C35C C40C 119.8(4)
C34C C35C C40C 120.8(3)
C37C C36C C35C 121.6(4)
C38C C37C C36C 118.3(3)
C38C C37C C41C 120.2(4)
C36C C37C C41C 121.5(4)
C37C C38C C39C 121.9(4)
C38C C39C C34C 118.8(4)
C38C C39C C42C 120.4(3)
C34C C39C C42C 120.7(3)
Cl9S C1CS Cl8S 110.6(3)
Cl9S C1CS Cl7S 110.2(3)
Cl8S C1CS Cl7S 110.0(2)
N12D C1D N7D 128.1(3)
N12D C1D C2D 120.6(3)
N7D C1D C2D 111.4(3)
C3D C2D C1D 104.6(3)
C3D C2D C19D 127.5(3)
C1D C2D C19D 127.9(3)
C2D C3D C4D 108.1(3)
N7D C4D C5D 124.9(3)
N7D C4D C3D 111.2(3)
C5D C4D C3D 124.0(3)
C6D C5D C4D 122.0(3)
C6D C5D C25D 119.9(3)
C4D C5D C25D 118.1(3)
C5D C6D N8D 125.6(3)
C5D C6D C7D 124.0(3)
N8D C6D C7D 110.4(3)
C8D C7D C6D 107.2(3)
C7D C8D C9D 106.2(3)
N11D C9D N8D 127.9(3)
N11D C9D C8D 120.6(3)
N8D C9D C8D 111.6(3)
N11D C10D N9D 128.6(3)
N11D C10D C11D 120.6(3)
N9D C10D C11D 110.9(3)
C12D C11D C10D 106.5(3)
C11D C12D C13D 107.4(3)
N9D C13D C14D 125.5(3)
N9D C13D C12D 110.3(3)
C14D C13D C12D 124.2(3)
C15D C14D C13D 121.7(3)
C15D C14D C34D 119.3(3)
C13D C14D C34D 118.9(3)
C14D C15D N10D 125.3(3)
C14D C15D C16D 124.4(3)
N10D C15D C16D 110.3(3)
C17D C16D C15D 107.5(3)
C16D C17D C18D 106.0(3)
N12D C18D N10D 129.0(3)
N12D C18D C17D 119.8(3)
N10D C18D C17D 111.2(3)
C24D C19D C20D 117.1(4)
C24D C19D C2D 124.1(3)
C20D C19D C2D 118.8(3)
C21D C20D C19D 121.3(4)
C20D C21D C22D 120.7(4)
C23D C22D C21D 118.8(4)
C22D C23D C24D 120.5(4)
C23D C24D C19D 121.5(4)
C30D C25D C26D 120.4(3)
C30D C25D C5D 119.1(3)
C26D C25D C5D 120.5(3)
C27D C26D C25D 118.3(4)
C27D C26D C31D 120.5(4)
C25D C26D C31D 121.2(3)
C28D C27D C26D 122.2(4)
C29D C28D C27D 118.5(4)
C29D C28D C32D 121.3(4)
C27D C28D C32D 120.2(4)
C28D C29D C30D 121.4(4)
C29D C30D C25D 119.2(4)
C29D C30D C33D 120.4(4)
C25D C30D C33D 120.4(3)
C39D C34D C35D 119.6(3)
C39D C34D C14D 120.6(3)
C35D C34D C14D 119.8(3)
C36D C35D C34D 118.8(3)
C36D C35D C40D 120.3(3)
C34D C35D C40D 120.9(3)
C37D C36D C35D 122.5(4)
C36D C37D C38D 118.1(3)
C36D C37D C41D 120.4(4)
C38D C37D C41D 121.5(4)
C39D C38D C37D 121.6(4)
C38D C39D C34D 119.5(3)
C38D C39D C42D 119.7(3)
C34D C39D C42D 120.9(3)
Cl1S C1SA Cl3S 109.7(3)
Cl1S C1SA Cl2S 110.5(3)
Cl3S C1SA Cl2S 108.9(4)
Cl4S C1SB Cl5S 109.5(3)
Cl4S C1SB Cl6S 110.5(3)
Cl5S C1SB Cl6S 108.7(3)
Cl12 C1SD Cl11 111.4(3)
Cl12 C1SD Cl10 109.2(3)
Cl11 C1SD Cl10 109.6(3)
C1A N1A C4A 104.7(3)
C1A N1A Ni1A 126.8(2)
C4A N1A Ni1A 128.5(2)
C9A N2A C6A 104.8(3)
C9A N2A Ni1A 127.3(3)
C6A N2A Ni1A 127.9(3)
C10A N3A C13A 104.4(3)
C10A N3A Ni1A 126.8(3)
C13A N3A Ni1A 128.8(3)
C18A N4A C15A 104.7(3)
C18A N4A Ni1A 126.3(2)
C15A N4A Ni1A 129.0(3)
C18A N5A C1A 120.6(3)
C10A N6A C9A 120.6(4)
C4C N1C C1C 104.9(3)
C4C N1C Ni3C 128.5(2)
C1C N1C Ni3C 126.6(2)
C9C N2C C6C 104.7(3)
C9C N2C Ni3C 126.7(2)
C6C N2C Ni3C 128.6(2)
C10C N3C C13C 104.6(3)
C10C N3C Ni3C 126.8(2)
C13C N3C Ni3C 128.6(2)
C18C N4C C15C 104.6(3)
C18C N4C Ni3C 126.7(2)
C15C N4C Ni3C 128.7(2)
C1C N5C C18C 120.9(3)
C9C N6C C10C 119.8(3)
C1B N1D C4B 104.5(3)
C1B N1D Ni1B 126.9(2)
C4B N1D Ni1B 128.6(3)
C18B N2D C15B 104.8(3)
C18B N2D Ni1B 126.7(2)
C15B N2D Ni1B 128.5(3)
C13B N3D C10B 104.5(3)
C13B N3D Ni1B 128.8(3)
C10B N3D Ni1B 126.6(3)
C9B N4D C6B 105.2(3)
C9B N4D Ni1B 127.0(3)
C6B N4D Ni1B 127.8(3)
C18B N5D C1B 121.0(3)
C9B N6D C10B 120.6(4)
C4D N7D C1D 104.8(3)
C4D N7D Ni4D 128.7(2)
C1D N7D Ni4D 126.5(2)
C9D N8D C6D 104.6(3)
C9D N8D Ni4D 127.4(2)
C6D N8D Ni4D 128.1(2)
C10D N9D C13D 104.9(3)
C10D N9D Ni4D 126.8(2)
C13D N9D Ni4D 128.3(2)
C18D N10D C15D 105.0(3)
C18D N10D Ni4D 126.1(2)
C15D N10D Ni4D 128.9(2)
C9D N11D C10D 120.3(3)
C1D N12D C18D 120.2(3)
N4A Ni1A N3A 90.00(13)
N4A Ni1A N2A 178.79(15)
N3A Ni1A N2A 89.34(13)
N4A Ni1A N1A 89.88(12)
N3A Ni1A N1A 178.60(14)
N2A Ni1A N1A 90.79(13)
N2D Ni1B N4D 179.10(16)
N2D Ni1B N3D 90.18(14)
N4D Ni1B N3D 89.38(14)
N2D Ni1B N1D 89.67(13)
N4D Ni1B N1D 90.80(14)
N3D Ni1B N1D 178.71(15)
N2C Ni3C N4C 179.49(12)
N2C Ni3C N3C 89.59(12)
N4C Ni3C N3C 90.25(12)
N2C Ni3C N1C 90.46(12)
N4C Ni3C N1C 89.70(12)
N3C Ni3C N1C 179.31(13)
N8D Ni4D N10D 179.32(12)
N8D Ni4D N7D 90.63(12)
N10D Ni4D N7D 90.03(11)
N8D Ni4D N9D 89.14(12)
N10D Ni4D N9D 90.19(11)
N7D Ni4D N9D 178.15(12)

loop_
_geom_bond_atom_site_label_1
_geom_bond_atom_site_label_2
_geom_bond_distance
C30A C29A 1.389(6)
C30A C25A 1.389(7)
C30A C32A 1.495(8)
C1A N5A 1.327(4)
C1A N1A 1.371(4)
C1A C2A 1.462(5)
C2A C3A 1.349(5)
C2A C19A 1.469(5)
C3A C4A 1.423(5)
C4A N1A 1.381(4)
C4A C5A 1.397(5)
C5A C6A 1.373(5)
C5A C33A 1.511(5)
C6A N2A 1.388(5)
C6A C7A 1.438(5)
C7A C8A 1.341(6)
C8A C9A 1.428(5)
C9A N6A 1.327(5)
C9A N2A 1.375(5)
C10A N6A 1.320(5)
C10A N3A 1.380(5)
C10A C11A 1.441(6)
C11A C12A 1.347(6)
C12A C13A 1.435(6)
C13A N3A 1.383(5)
C13A C14A 1.384(6)
C14A C15A 1.383(5)
C14A C25A 1.517(6)
C15A N4A 1.383(5)
C15A C16A 1.441(6)
C16A C17A 1.337(6)
C17A C18A 1.444(5)
C18A N5A 1.321(5)
C18A N4A 1.364(5)
C19A C20A 1.391(5)
C19A C24A 1.397(5)
C20A C21A 1.392(5)
C21A C22A 1.379(5)
C22A C23A 1.378(6)
C23A C24A 1.367(6)
C25A C26A 1.393(7)
C26A C27A 1.423(7)
C26A C42A 1.488(8)
C27A C28A 1.397(9)
C28A C29A 1.368(9)
C28A C31A 1.521(7)
C33A C38A 1.396(5)
C33A C34A 1.398(5)
C34A C35A 1.383(5)
C34A C39A 1.497(6)
C35A C36A 1.378(6)
C36A C37A 1.368(7)
C36A C40A 1.520(6)
C37A C38A 1.406(6)
C38A C41A 1.507(6)
C1B N5D 1.322(4)
C1B N1D 1.376(5)
C1B C2B 1.468(5)
C2B C3B 1.357(5)
C2B C19B 1.464(5)
C3B C4B 1.423(6)
C4B N1D 1.377(4)
C4B C5B 1.396(5)
C5B C6B 1.373(6)
C5B C25B 1.498(5)
C6B N4D 1.384(5)
C6B C7B 1.441(6)
C7B C8B 1.338(7)
C8B C9B 1.438(6)
C9B N6D 1.306(6)
C9B N4D 1.377(5)
C10B N6D 1.328(5)
C10B N3D 1.383(5)
C10B C11B 1.438(6)
C11B C12B 1.348(6)
C12B C13B 1.445(6)
C13B N3D 1.377(5)
C13B C14B 1.381(6)
C14B C15B 1.383(6)
C14B C34B 1.514(6)
C15B N2D 1.379(5)
C15B C16B 1.445(6)
C16B C17B 1.343(5)
C17B C18B 1.437(5)
C18B N5D 1.320(5)
C18B N2D 1.368(5)
C19B C24B 1.381(5)
C19B C20B 1.387(6)
C20B C21B 1.398(6)
C21B C22B 1.378(6)
C22B C23B 1.348(6)
C23B C24B 1.387(6)
C25B C26B 1.385(6)
C25B C30B 1.403(6)
C26B C27B 1.400(6)
C26B C31B 1.500(7)
C27B C28B 1.383(7)
C28B C29B 1.362(8)
C28B C32B 1.528(7)
C29B C30B 1.394(7)
C30B C33B 1.499(8)
C34B C39B 1.381(8)
C34B C35B 1.409(8)
C35B C36B 1.412(8)
C35B C40B 1.463(9)
C36B C37B 1.382(12)
C37B C38B 1.388(11)
C37B C41B 1.522(8)
C38B C39B 1.402(6)
C39B C42B 1.502(8)
C1C N5C 1.314(4)
C1C N1C 1.378(4)
C1C C2C 1.466(5)
C2C C3C 1.354(5)
C2C C19C 1.467(5)
C3C C4C 1.422(5)
C4C N1C 1.376(4)
C4C C5C 1.390(5)
C5C C6C 1.380(5)
C5C C25C 1.511(5)
C6C N2C 1.386(4)
C6C C7C 1.443(5)
C7C C8C 1.339(5)
C8C C9C 1.447(5)
C9C N6C 1.324(5)
C9C N2C 1.368(5)
C10C N6C 1.331(4)
C10C N3C 1.367(4)
C10C C11C 1.441(5)
C11C C12C 1.342(5)
C12C C13C 1.431(5)
C13C N3C 1.388(4)
C13C C14C 1.388(5)
C14C C15C 1.379(5)
C14C C34C 1.506(4)
C15C N4C 1.385(4)
C15C C16C 1.438(5)
C16C C17C 1.343(5)
C17C C18C 1.440(5)
C18C N5C 1.334(4)
C18C N4C 1.361(4)
C19C C24C 1.371(5)
C19C C20C 1.377(5)
C20C C21C 1.379(6)
C21C C22C 1.357(6)
C22C C23C 1.359(6)
C23C C24C 1.380(6)
C25C C30C 1.398(5)
C25C C26C 1.405(5)
C26C C27C 1.391(5)
C26C C31C 1.509(5)
C27C C28C 1.385(6)
C28C C29C 1.386(6)
C28C C32C 1.516(5)
C29C C30C 1.391(5)
C30C C33C 1.512(5)
C34C C35C 1.393(5)
C34C C39C 1.410(5)
C35C C36C 1.390(5)
C35C C40C 1.510(6)
C36C C37C 1.389(6)
C37C C38C 1.387(6)
C37C C41C 1.511(5)
C38C C39C 1.389(5)
C39C C42C 1.495(5)
C1CS Cl9S 1.753(4)
C1CS Cl8S 1.754(5)
C1CS Cl7S 1.768(5)
C1D N12D 1.324(4)
C1D N7D 1.375(4)
C1D C2D 1.464(4)
C2D C3D 1.365(5)
C2D C19D 1.473(5)
C3D C4D 1.425(5)
C4D N7D 1.375(4)
C4D C5D 1.395(5)
C5D C6D 1.374(5)
C5D C25D 1.510(5)
C6D N8D 1.389(4)
C6D C7D 1.446(5)
C7D C8D 1.355(5)
C8D C9D 1.444(5)
C9D N11D 1.318(5)
C9D N8D 1.376(5)
C10D N11D 1.323(4)
C10D N9D 1.367(4)
C10D C11D 1.442(5)
C11D C12D 1.343(5)
C12D C13D 1.432(5)
C13D N9D 1.383(4)
C13D C14D 1.384(5)
C14D C15D 1.378(5)
C14D C34D 1.500(4)
C15D N10D 1.380(4)
C15D C16D 1.433(5)
C16D C17D 1.349(5)
C17D C18D 1.442(5)
C18D N12D 1.326(4)
C18D N10D 1.366(4)
C19D C24D 1.384(5)
C19D C20D 1.388(5)
C20D C21D 1.375(6)
C21D C22D 1.376(6)
C22D C23D 1.367(5)
C23D C24D 1.382(5)
C25D C30D 1.397(5)
C25D C26D 1.405(5)
C26D C27D 1.392(5)
C26D C31D 1.501(6)
C27D C28D 1.388(6)
C28D C29D 1.383(6)
C28D C32D 1.517(5)
C29D C30D 1.395(5)
C30D C33D 1.499(6)
C34D C39D 1.398(5)
C34D C35D 1.407(5)
C35D C36D 1.388(5)
C35D C40D 1.504(5)
C36D C37D 1.375(5)
C37D C38D 1.391(6)
C37D C41D 1.520(5)
C38D C39D 1.388(5)
C39D C42D 1.518(5)
C1SA Cl1S 1.743(6)
C1SA Cl3S 1.749(7)
C1SA Cl2S 1.772(7)
C1SB Cl4S 1.741(6)
C1SB Cl5S 1.755(6)
C1SB Cl6S 1.779(6)
C1SD Cl12 1.749(5)
C1SD Cl11 1.754(6)
C1SD Cl10 1.774(5)
N1A Ni1A 1.919(3)
N2A Ni1A 1.918(3)
N3A Ni1A 1.917(3)
N4A Ni1A 1.911(3)
N1C Ni3C 1.922(3)
N2C Ni3C 1.912(3)
N3C Ni3C 1.920(3)
N4C Ni3C 1.916(3)
N1D Ni1B 1.919(3)
N2D Ni1B 1.910(3)
N3D Ni1B 1.916(3)
N4D Ni1B 1.914(3)
N7D Ni4D 1.917(3)
N8D Ni4D 1.912(3)
N9D Ni4D 1.920(3)
N10D Ni4D 1.914(3)
